data_7712909
loop_
_publ_author_name
'Lentz, Nicolas'
'Sodreau, Alexandre'
'Acu\~na, Alejandra'
'Ladeira, Sonia'
'Maerten, Eddy'
'Sotiropoulos, Jean-Marc'
'Rojas, Rene S.'
'Madec, David'

_publ_section_title
;
 Synthesis and Structures of Homoleptic Germylenes and Stannylenes with
 Sulfonimidamide Ligands
;
_journal_name_full 'Dalton Transactions'
_journal_paper_doi 10.1039/D3DT01072D
_journal_year 2023
_chemical_formula_moiety 'C24 H38 Ge N4 O2 S2'
_chemical_formula_sum 'C24 H38 Ge N4 O2 S2'
_chemical_formula_weight 551.31
_space_group_crystal_system tetragonal
_space_group_IT_number 80
_space_group_name_Hall 'I 4bw'
_space_group_name_H-M_alt 'I 41'
_atom_sites_solution_hydrogens geom
_atom_sites_solution_primary dual
_atom_sites_solution_secondary difmap
_audit_creation_method SHELXL-2014/7
_audit_update_record
;
2023-04-07 deposited with the CCDC.	2023-05-01 downloaded from the CCDC.
;
_cell_angle_alpha 90
_cell_angle_beta 90
_cell_angle_gamma 90
_cell_formula_units_Z 4
_cell_length_a 21.9417(7)
_cell_length_b 21.9417(7)
_cell_length_c 6.6868(2)
_cell_measurement_reflns_used 9916
_cell_measurement_temperature 193(2)
_cell_measurement_theta_max 31.86
_cell_measurement_theta_min 2.94
_cell_volume 3219.28(17)
_computing_cell_refinement 'APEX2 and SAINT'
_computing_data_collection APEX2
_computing_data_reduction SAINT
_computing_molecular_graphics 'Ortep-3 for Windows (Farrugia, 1997)'
_computing_publication_material 'WinGX publication routines (Farrugia, 1999)'
_computing_structure_refinement 'SHELXL-2014/7 (Sheldrick, 2008)'
_computing_structure_solution 'SHELXT (Sheldrick, 2015)'
_diffrn_ambient_temperature 193(2)
_diffrn_measured_fraction_theta_full 0.996
_diffrn_measured_fraction_theta_max 0.996
_diffrn_measurement_device_type 'Bruker D8 VENTURE'
_diffrn_measurement_method 'phi and omega scans'
_diffrn_radiation_monochromator triumph
_diffrn_radiation_source 'fine focus sealed tube'
_diffrn_radiation_type MoK\a
_diffrn_radiation_wavelength 0.71073
_diffrn_reflns_av_R_equivalents 0.0265
_diffrn_reflns_av_unetI/netI 0.0178
_diffrn_reflns_Laue_measured_fraction_full 0.992
_diffrn_reflns_Laue_measured_fraction_max 0.996
_diffrn_reflns_limit_h_max 32
_diffrn_reflns_limit_h_min -21
_diffrn_reflns_limit_k_max 32
_diffrn_reflns_limit_k_min -32
_diffrn_reflns_limit_l_max 9
_diffrn_reflns_limit_l_min -9
_diffrn_reflns_number 38402
_diffrn_reflns_point_group_measured_fraction_full 0.994
_diffrn_reflns_point_group_measured_fraction_max 0.997
_diffrn_reflns_theta_full 25.242
_diffrn_reflns_theta_max 31.886
_diffrn_reflns_theta_min 2.936
_diffrn_standards_decay_% 0
_diffrn_standards_interval_count 0
_diffrn_standards_interval_time 0
_diffrn_standards_number 0
_exptl_absorpt_coefficient_mu 1.104
_exptl_absorpt_correction_T_max 0.7463
_exptl_absorpt_correction_T_min 0.6494
_exptl_absorpt_correction_type multi-scan
_exptl_absorpt_process_details 'SADABS (Bruker-AXS)'
_exptl_crystal_colour colourless
_exptl_crystal_density_diffrn 1.138
_exptl_crystal_density_method 'not measured'
_exptl_crystal_description parallelepiped
_exptl_crystal_F_000 1160
_exptl_crystal_size_max 0.300
_exptl_crystal_size_mid 0.200
_exptl_crystal_size_min 0.160
_refine_diff_density_max 0.204
_refine_diff_density_min -0.209
_refine_diff_density_rms 0.034
_refine_ls_abs_structure_details
;
 Flack x determined using 2275 quotients [(I+)-(I-)]/[(I+)+(I-)]
 (Parsons, Flack and Wagner, Acta Cryst. B69 (2013) 249-259).
;
_refine_ls_abs_structure_Flack -0.0079(18)
_refine_ls_extinction_method none
_refine_ls_goodness_of_fit_ref 1.022
_refine_ls_hydrogen_treatment constr
_refine_ls_matrix_type full
_refine_ls_number_parameters 154
_refine_ls_number_reflns 5530
_refine_ls_number_restraints 1
_refine_ls_restrained_S_all 1.022
_refine_ls_R_factor_all 0.0236
_refine_ls_R_factor_gt 0.0198
_refine_ls_shift/su_max 0.002
_refine_ls_shift/su_mean 0.000
_refine_ls_structure_factor_coef Fsqd
_refine_ls_weighting_details 'w=1/[\s^2^(Fo^2^)+(0.0302P)^2^+0.3941P] where P=(Fo^2^+2Fc^2^)/3'
_refine_ls_weighting_scheme calc
_refine_ls_wR_factor_gt 0.0483
_refine_ls_wR_factor_ref 0.0503
_reflns_Friedel_coverage 0.861
_reflns_Friedel_fraction_full 0.997
_reflns_Friedel_fraction_max 0.997
_reflns_number_gt 5164
_reflns_number_total 5530
_reflns_threshold_expression 'I > 2\s(I)'
_cod_data_source_file d3dt01072d2.cif
_cod_data_source_block 3
_cod_original_cell_volume 3219.3(2)
_cod_database_code 7712909
_shelx_shelxl_version_number 2014/7
_shelx_space_group_comment
;
The symmetry employed for this shelxl refinement is uniquely defined
by the following loop, which should always be used as a source of
symmetry information in preference to the above space-group names.
They are only intended as comments.
;
_shelx_estimated_absorpt_t_min 0.733
_shelx_estimated_absorpt_t_max 0.843

loop_
_space_group_symop_operation_xyz
'x, y, z'
'-x+1/2, -y+1/2, z+1/2'
'-y, x+1/2, z+1/4'
'y+1/2, -x, z+3/4'
'x+1/2, y+1/2, z+1/2'
'-x+1, -y+1, z+1'
'-y+1/2, x+1, z+3/4'
'y+1, -x+1/2, z+5/4'

loop_
_atom_site_label
_atom_site_type_symbol
_atom_site_fract_x
_atom_site_fract_y
_atom_site_fract_z
_atom_site_U_iso_or_equiv
_atom_site_adp_type
_atom_site_occupancy
_atom_site_site_symmetry_order
_atom_site_calc_flag
_atom_site_refinement_flags_posn
_atom_site_refinement_flags_adp
_atom_site_refinement_flags_occupancy
_atom_site_disorder_assembly
_atom_site_disorder_group
C1 C 0.40076(6) 0.64425(6) 0.4491(2) 0.0212(2) Uani 1 1 d . . . . .
C2 C 0.37169(7) 0.69359(6) 0.5370(2) 0.0267(3) Uani 1 1 d . . . . .
H2 H 0.3589 0.6917 0.6726 0.032 Uiso 1 1 calc R U . . .
C3 C 0.36158(8) 0.74583(7) 0.4242(3) 0.0341(4) Uani 1 1 d . . . . .
H3 H 0.3415 0.7798 0.4827 0.041 Uiso 1 1 calc R U . . .
C4 C 0.38048(8) 0.74859(7) 0.2273(3) 0.0362(4) Uani 1 1 d . . . . .
H4 H 0.3745 0.7848 0.1519 0.043 Uiso 1 1 calc R U . . .
C5 C 0.40831(8) 0.69841(7) 0.1395(3) 0.0341(3) Uani 1 1 d . . . . .
H5 H 0.4204 0.7001 0.0033 0.041 Uiso 1 1 calc R U . . .
C6 C 0.41843(7) 0.64601(7) 0.2497(2) 0.0281(3) Uani 1 1 d . . . . .
H6 H 0.4373 0.6116 0.1896 0.034 Uiso 1 1 calc R U . . .
C7 C 0.52865(7) 0.61438(7) 0.6803(3) 0.0310(3) Uani 1 1 d . . . . .
H7 H 0.5015 0.6474 0.7319 0.037 Uiso 1 1 calc R U . . .
C9 C 0.56160(10) 0.58693(10) 0.8575(3) 0.0469(5) Uani 1 1 d . . . . .
H9A H 0.5323 0.5656 0.9431 0.070 Uiso 1 1 calc R U . . .
H9B H 0.5815 0.6194 0.9342 0.070 Uiso 1 1 calc R U . . .
H9C H 0.5924 0.5580 0.8100 0.070 Uiso 1 1 calc R U . . .
C10 C 0.57112(9) 0.64256(9) 0.5281(3) 0.0438(5) Uani 1 1 d . . . . .
H10A H 0.5954 0.6105 0.4644 0.066 Uiso 1 1 calc R U . . .
H10B H 0.5984 0.6715 0.5951 0.066 Uiso 1 1 calc R U . . .
H10C H 0.5472 0.6640 0.4263 0.066 Uiso 1 1 calc R U . . .
C11 C 0.33577(7) 0.51503(7) 0.4097(3) 0.0312(3) Uani 1 1 d . . . . .
H11 H 0.3186 0.5572 0.4002 0.037 Uiso 1 1 calc R U . . .
C12 C 0.29746(8) 0.47931(10) 0.5594(3) 0.0453(4) Uani 1 1 d . . . . .
H12A H 0.3116 0.4370 0.5639 0.068 Uiso 1 1 calc R U . . .
H12B H 0.2546 0.4803 0.5183 0.068 Uiso 1 1 calc R U . . .
H12C H 0.3016 0.4977 0.6923 0.068 Uiso 1 1 calc R U . . .
C13 C 0.33425(10) 0.48695(10) 0.2028(3) 0.0467(5) Uani 1 1 d . . . . .
H13A H 0.3566 0.5131 0.1093 0.070 Uiso 1 1 calc R U . . .
H13B H 0.2919 0.4830 0.1585 0.070 Uiso 1 1 calc R U . . .
H13C H 0.3534 0.4466 0.2068 0.070 Uiso 1 1 calc R U . . .
Ge1 Ge 0.5000 0.5000 0.38598(3) 0.02215(5) Uani 1 2 d S T P . .
N1 N 0.48963(5) 0.56825(5) 0.5832(2) 0.0236(2) Uani 1 1 d . . . . .
N2 N 0.39975(5) 0.51993(5) 0.4772(2) 0.0235(2) Uani 1 1 d . . . . .
O1 O 0.39384(6) 0.59050(5) 0.78949(17) 0.0312(2) Uani 1 1 d . . . . .
S1 S 0.41852(2) 0.57789(2) 0.59290(5) 0.02077(7) Uani 1 1 d . . . . .

loop_
_atom_site_aniso_label
_atom_site_aniso_U_11
_atom_site_aniso_U_22
_atom_site_aniso_U_33
_atom_site_aniso_U_23
_atom_site_aniso_U_13
_atom_site_aniso_U_12
C1 0.0211(6) 0.0177(5) 0.0249(6) -0.0004(5) -0.0013(5) 0.0034(5)
C2 0.0285(7) 0.0218(6) 0.0297(7) -0.0055(5) -0.0027(6) 0.0065(5)
C3 0.0378(8) 0.0184(6) 0.0460(10) -0.0047(6) -0.0107(7) 0.0057(6)
C4 0.0402(9) 0.0223(7) 0.0461(10) 0.0098(7) -0.0138(8) -0.0028(6)
C5 0.0373(8) 0.0338(7) 0.0312(8) 0.0089(7) -0.0009(7) -0.0020(6)
C6 0.0311(7) 0.0263(7) 0.0268(7) 0.0019(6) 0.0037(6) 0.0047(6)
C7 0.0280(7) 0.0261(7) 0.0390(9) -0.0079(6) -0.0030(6) 0.0002(6)
C9 0.0436(9) 0.0574(11) 0.0397(10) -0.0100(9) -0.0135(9) 0.0008(9)
C10 0.0381(9) 0.0314(8) 0.0618(13) 0.0017(8) 0.0032(9) -0.0063(7)
C11 0.0232(6) 0.0272(6) 0.0432(9) -0.0020(6) -0.0076(6) 0.0036(5)
C12 0.0241(7) 0.0541(11) 0.0578(12) -0.0038(10) 0.0052(8) -0.0051(7)
C13 0.0490(11) 0.0512(11) 0.0398(10) -0.0036(9) -0.0130(9) -0.0014(9)
Ge1 0.02576(10) 0.01871(9) 0.02198(9) 0.000 0.000 0.00318(8)
N1 0.0203(5) 0.0198(5) 0.0307(6) -0.0037(5) -0.0025(5) 0.0039(4)
N2 0.0201(5) 0.0189(5) 0.0313(6) -0.0017(5) 0.0000(4) 0.0039(4)
O1 0.0363(6) 0.0328(5) 0.0246(5) 0.0011(4) 0.0073(4) 0.0063(5)
S1 0.02144(14) 0.01881(13) 0.02207(15) 0.00067(11) 0.00173(11) 0.00466(11)

loop_
_atom_type_symbol
_atom_type_description
_atom_type_scat_dispersion_real
_atom_type_scat_dispersion_imag
_atom_type_scat_source
C C 0.0033 0.0016 'International Tables Vol C Tables 4.2.6.8 and 6.1.1.4'
H H 0.0000 0.0000 'International Tables Vol C Tables 4.2.6.8 and 6.1.1.4'
Ge Ge 0.1547 1.8001 'International Tables Vol C Tables 4.2.6.8 and 6.1.1.4'
N N 0.0061 0.0033 'International Tables Vol C Tables 4.2.6.8 and 6.1.1.4'
O O 0.0106 0.0060 'International Tables Vol C Tables 4.2.6.8 and 6.1.1.4'
S S 0.1246 0.1234 'International Tables Vol C Tables 4.2.6.8 and 6.1.1.4'

loop_
_geom_angle_atom_site_label_1
_geom_angle_atom_site_label_2
_geom_angle_atom_site_label_3
_geom_angle
_geom_angle_site_symmetry_1
_geom_angle_site_symmetry_3
_geom_angle_publ_flag
C2 C1 C6 120.91(14) . . ?
C2 C1 S1 120.51(12) . . ?
C6 C1 S1 118.56(11) . . ?
C1 C2 C3 119.12(15) . . ?
C1 C2 H2 120.4 . . ?
C3 C2 H2 120.4 . . ?
C4 C3 C2 120.37(15) . . ?
C4 C3 H3 119.8 . . ?
C2 C3 H3 119.8 . . ?
C3 C4 C5 119.98(15) . . ?
C3 C4 H4 120.0 . . ?
C5 C4 H4 120.0 . . ?
C6 C5 C4 120.29(17) . . ?
C6 C5 H5 119.9 . . ?
C4 C5 H5 119.9 . . ?
C5 C6 C1 119.30(15) . . ?
C5 C6 H6 120.3 . . ?
C1 C6 H6 120.3 . . ?
N1 C7 C10 110.01(14) . . ?
N1 C7 C9 110.39(14) . . ?
C10 C7 C9 113.29(16) . . ?
N1 C7 H7 107.6 . . ?
C10 C7 H7 107.6 . . ?
C9 C7 H7 107.6 . . ?
C7 C9 H9A 109.5 . . ?
C7 C9 H9B 109.5 . . ?
H9A C9 H9B 109.5 . . ?
C7 C9 H9C 109.5 . . ?
H9A C9 H9C 109.5 . . ?
H9B C9 H9C 109.5 . . ?
C7 C10 H10A 109.5 . . ?
C7 C10 H10B 109.5 . . ?
H10A C10 H10B 109.5 . . ?
C7 C10 H10C 109.5 . . ?
H10A C10 H10C 109.5 . . ?
H10B C10 H10C 109.5 . . ?
N2 C11 C13 109.22(15) . . ?
N2 C11 C12 111.14(14) . . ?
C13 C11 C12 112.24(16) . . ?
N2 C11 H11 108.0 . . ?
C13 C11 H11 108.0 . . ?
C12 C11 H11 108.0 . . ?
C11 C12 H12A 109.5 . . ?
C11 C12 H12B 109.5 . . ?
H12A C12 H12B 109.5 . . ?
C11 C12 H12C 109.5 . . ?
H12A C12 H12C 109.5 . . ?
H12B C12 H12C 109.5 . . ?
C11 C13 H13A 109.5 . . ?
C11 C13 H13B 109.5 . . ?
H13A C13 H13B 109.5 . . ?
C11 C13 H13C 109.5 . . ?
H13A C13 H13C 109.5 . . ?
H13B C13 H13C 109.5 . . ?
N1 Ge1 N1 97.90(7) 6_554 . ?
N1 Ge1 N2 94.31(5) 6_554 . ?
N1 Ge1 N2 65.17(5) . . ?
N1 Ge1 N2 65.17(5) 6_554 6_554 ?
N1 Ge1 N2 94.31(5) . 6_554 ?
N2 Ge1 N2 149.57(7) . 6_554 ?
C7 N1 S1 117.66(10) . . ?
C7 N1 Ge1 137.25(10) . . ?
S1 N1 Ge1 103.84(6) . . ?
C11 N2 S1 117.78(10) . . ?
C11 N2 Ge1 143.60(10) . . ?
S1 N2 Ge1 91.95(6) . . ?
O1 S1 N2 120.81(7) . . ?
O1 S1 N1 115.67(7) . . ?
N2 S1 N1 97.64(6) . . ?
O1 S1 C1 104.55(7) . . ?
N2 S1 C1 110.05(7) . . ?
N1 S1 C1 107.64(7) . . ?

loop_
_geom_bond_atom_site_label_1
_geom_bond_atom_site_label_2
_geom_bond_distance
_geom_bond_site_symmetry_2
_geom_bond_publ_flag
C1 C2 1.3874(19) . ?
C1 C6 1.389(2) . ?
C1 S1 1.7881(14) . ?
C2 C3 1.390(2) . ?
C2 H2 0.9500 . ?
C3 C4 1.382(3) . ?
C3 H3 0.9500 . ?
C4 C5 1.389(3) . ?
C4 H4 0.9500 . ?
C5 C6 1.384(2) . ?
C5 H5 0.9500 . ?
C6 H6 0.9500 . ?
C7 N1 1.4761(19) . ?
C7 C10 1.512(3) . ?
C7 C9 1.513(3) . ?
C7 H7 1.0000 . ?
C9 H9A 0.9800 . ?
C9 H9B 0.9800 . ?
C9 H9C 0.9800 . ?
C10 H10A 0.9800 . ?
C10 H10B 0.9800 . ?
C10 H10C 0.9800 . ?
C11 N2 1.4786(19) . ?
C11 C13 1.515(3) . ?
C11 C12 1.524(3) . ?
C11 H11 1.0000 . ?
C12 H12A 0.9800 . ?
C12 H12B 0.9800 . ?
C12 H12C 0.9800 . ?
C13 H13A 0.9800 . ?
C13 H13B 0.9800 . ?
C13 H13C 0.9800 . ?
Ge1 N1 2.0085(12) 6_554 ?
Ge1 N1 2.0085(12) . ?
Ge1 N2 2.3241(12) . ?
Ge1 N2 2.3241(12) 6_554 ?
N1 S1 1.5757(12) . ?
N2 S1 1.5445(13) . ?
O1 S1 1.4484(11) . ?
